data_7002209
loop_
_publ_author_name
'Franken, Andreas'
'McGrath, Thomas D.'
'Stone, F. Gordon A.'

_publ_section_title
;
 Ten-vertex {closo-2,1,10-FeC2B7} clusters with intramolecular imidate
 linkages: anchors for supramolecular construction
;
_journal_issue 36
_journal_name_full 'Dalton Transactions'
_journal_page_first 7353
_journal_page_last 7355
_journal_paper_doi 10.1039/b910146b
_journal_year 2009
_chemical_formula_sum 'C6 H12 B7 Fe N O3'
_chemical_formula_weight 277.69
_chemical_name_systematic
;
?
;
_space_group_IT_number 14
_symmetry_cell_setting monoclinic
_symmetry_space_group_name_Hall '-P 2ybc'
_symmetry_space_group_name_H-M 'P 1 21/c 1'
_atom_sites_solution_hydrogens geom
_atom_sites_solution_primary direct
_atom_sites_solution_secondary difmap
_audit_creation_method SHELXL-97
_cell_angle_alpha 90.00
_cell_angle_beta 108.450(2)
_cell_angle_gamma 90.00
_cell_formula_units_Z 4
_cell_length_a 9.4771(4)
_cell_length_b 11.8796(5)
_cell_length_c 11.4239(5)
_cell_measurement_reflns_used 9887
_cell_measurement_temperature 110(2)
_cell_measurement_theta_max 25.88
_cell_measurement_theta_min 2.59
_cell_volume 1220.04(9)
_computing_cell_refinement 'Bruker APEX2 (Bruker, 2003)'
_computing_data_collection 'Bruker APEX2 (Bruker, 2003)'
_computing_data_reduction 'Bruker APEX2 (Bruker, 2003)'
_computing_molecular_graphics 'Bruker SHELXTL (Bruker, 2001)'
_computing_publication_material 'Bruker SHELXTL (Bruker, 2001)'
_computing_structure_refinement 'Bruker SHELXTL (Bruker, 2001)'
_computing_structure_solution 'Bruker SHELXTL (Bruker, 2001)'
_diffrn_ambient_temperature 110(2)
_diffrn_measured_fraction_theta_full 0.995
_diffrn_measured_fraction_theta_max 0.873
_diffrn_measurement_device_type 'Bruker-Nonius X8 APEX CCD area detector'
_diffrn_measurement_method 'phi and omega scans'
_diffrn_radiation_monochromator graphite
_diffrn_radiation_source 'fine-focus sealed tube'
_diffrn_radiation_type MoK\a
_diffrn_radiation_wavelength 0.71073
_diffrn_reflns_av_R_equivalents 0.0355
_diffrn_reflns_av_sigmaI/netI 0.0389
_diffrn_reflns_limit_h_max 14
_diffrn_reflns_limit_h_min -13
_diffrn_reflns_limit_k_max 18
_diffrn_reflns_limit_k_min -18
_diffrn_reflns_limit_l_max 16
_diffrn_reflns_limit_l_min -16
_diffrn_reflns_number 20574
_diffrn_reflns_theta_full 25.00
_diffrn_reflns_theta_max 34.64
_diffrn_reflns_theta_min 2.54
_exptl_absorpt_coefficient_mu 1.223
_exptl_absorpt_correction_T_max 0.8191
_exptl_absorpt_correction_T_min 0.7258
_exptl_absorpt_correction_type multi-scan
_exptl_absorpt_process_details 'SADABS (Bruker, 2003)'
_exptl_crystal_colour orange
_exptl_crystal_density_diffrn 1.512
_exptl_crystal_density_method 'not measured'
_exptl_crystal_description plate
_exptl_crystal_F_000 560
_exptl_crystal_size_max 0.28
_exptl_crystal_size_mid 0.24
_exptl_crystal_size_min 0.17
_refine_diff_density_max 0.651
_refine_diff_density_min -0.382
_refine_diff_density_rms 0.080
_refine_ls_extinction_method none
_refine_ls_goodness_of_fit_ref 1.054
_refine_ls_hydrogen_treatment mixed
_refine_ls_matrix_type full
_refine_ls_number_parameters 168
_refine_ls_number_reflns 4568
_refine_ls_number_restraints 0
_refine_ls_restrained_S_all 1.054
_refine_ls_R_factor_all 0.0520
_refine_ls_R_factor_gt 0.0351
_refine_ls_shift/su_max 0.001
_refine_ls_shift/su_mean 0.000
_refine_ls_structure_factor_coef Fsqd
_refine_ls_weighting_details 'calc w=1/[\s^2^(Fo^2^)+(0.0312P)^2^+0.5526P] where P=(Fo^2^+2Fc^2^)/3'
_refine_ls_weighting_scheme calc
_refine_ls_wR_factor_gt 0.0737
_refine_ls_wR_factor_ref 0.0835
_reflns_number_gt 3556
_reflns_number_total 4568
_reflns_threshold_expression >2sigma(I)
_cod_data_source_file b910146b.txt
_cod_data_source_block 3
_cod_original_sg_symbol_H-M P2(1)/c
_cod_database_code 7002209

loop_
_symmetry_equiv_pos_as_xyz
'x, y, z'
'-x, y+1/2, -z+1/2'
'-x, -y, -z'
'x, -y-1/2, z-1/2'

loop_
_atom_site_label
_atom_site_type_symbol
_atom_site_fract_x
_atom_site_fract_y
_atom_site_fract_z
_atom_site_U_iso_or_equiv
_atom_site_adp_type
_atom_site_occupancy
_atom_site_symmetry_multiplicity
_atom_site_calc_flag
_atom_site_refinement_flags
_atom_site_disorder_assembly
_atom_site_disorder_group
O1 O 0.44271(11) 0.17569(8) 0.63260(9) 0.0184(2) Uani 1 1 d . . .
N1 N 0.43512(15) 0.00548(11) 0.71171(12) 0.0204(3) Uani 1 1 d . . .
C1 C 0.59633(15) 0.15936(11) 0.69683(13) 0.0157(3) Uani 1 1 d . . .
Fe2 Fe 0.65303(2) 0.018087(17) 0.781234(18) 0.01529(6) Uani 1 1 d . . .
C2 C 0.36313(16) 0.08737(12) 0.64727(13) 0.0182(3) Uani 1 1 d . . .
C3 C 0.20014(17) 0.09734(14) 0.58538(15) 0.0252(3) Uani 1 1 d . . .
H3A H 0.1498 0.0323 0.6069 0.038 Uiso 1 1 calc R . .
H3B H 0.1795 0.0998 0.4958 0.038 Uiso 1 1 calc R . .
H3C H 0.1637 0.1666 0.6126 0.038 Uiso 1 1 calc R . .
B3 B 0.71452(18) 0.11110(13) 0.63573(15) 0.0181(3) Uani 1 1 d . . .
H3 H 0.6844 0.0799 0.5384 0.022 Uiso 1 1 calc R . .
B4 B 0.71043(18) 0.25675(14) 0.69592(15) 0.0182(3) Uani 1 1 d . . .
H4 H 0.6759 0.3383 0.6458 0.022 Uiso 1 1 calc R . .
B5 B 0.67550(19) 0.19862(13) 0.83740(15) 0.0185(3) Uani 1 1 d . . .
H5 H 0.6150 0.2361 0.8978 0.022 Uiso 1 1 calc R . .
B6 B 0.86993(19) 0.04809(14) 0.75813(16) 0.0209(3) Uani 1 1 d . . .
H6 H 0.9247 -0.0312 0.7416 0.025 Uiso 1 1 calc R . .
B7 B 0.88290(19) 0.19193(15) 0.70187(17) 0.0220(3) Uani 1 1 d . . .
H7 H 0.9469 0.2237 0.6413 0.026 Uiso 1 1 calc R . .
B8 B 0.85522(19) 0.25242(15) 0.84245(16) 0.0222(3) Uani 1 1 d . . .
H8 H 0.8971 0.3324 0.8934 0.027 Uiso 1 1 calc R . .
B9 B 0.84119(19) 0.11079(14) 0.90322(16) 0.0213(3) Uani 1 1 d . . .
H9 H 0.8731 0.0807 1.0011 0.026 Uiso 1 1 calc R . .
C10 C 0.96284(17) 0.14951(13) 0.84050(15) 0.0247(3) Uani 1 1 d . . .
H10 H 1.0803 0.1478 0.8861 0.030 Uiso 1 1 calc R . .
O20 O 0.71496(14) -0.20007(9) 0.68894(12) 0.0307(3) Uani 1 1 d . . .
C20 C 0.68859(17) -0.11606(13) 0.72635(14) 0.0217(3) Uani 1 1 d . . .
O21 O 0.65987(14) -0.06972(11) 1.02262(10) 0.0307(3) Uani 1 1 d . . .
C21 C 0.65718(17) -0.03738(13) 0.92809(14) 0.0219(3) Uani 1 1 d . . .
H1 H 0.384(2) -0.047(2) 0.7217(19) 0.037(6) Uiso 1 1 d . . .

loop_
_atom_site_aniso_label
_atom_site_aniso_U_11
_atom_site_aniso_U_22
_atom_site_aniso_U_33
_atom_site_aniso_U_23
_atom_site_aniso_U_13
_atom_site_aniso_U_12
O1 0.0144(5) 0.0190(5) 0.0202(5) 0.0014(4) 0.0030(4) 0.0024(4)
N1 0.0189(6) 0.0201(6) 0.0219(6) 0.0007(5) 0.0059(5) -0.0028(5)
C1 0.0143(6) 0.0158(6) 0.0159(6) 0.0010(5) 0.0034(5) 0.0032(5)
Fe2 0.01644(11) 0.01448(9) 0.01478(11) 0.00126(7) 0.00469(8) 0.00211(7)
C2 0.0170(7) 0.0200(6) 0.0176(6) -0.0037(5) 0.0057(5) 0.0006(5)
C3 0.0157(7) 0.0284(8) 0.0302(8) -0.0056(6) 0.0051(6) 0.0010(6)
B3 0.0194(7) 0.0167(7) 0.0189(7) 0.0001(6) 0.0073(6) 0.0024(6)
B4 0.0180(7) 0.0182(7) 0.0187(7) 0.0009(6) 0.0064(6) 0.0012(6)
B5 0.0204(8) 0.0182(7) 0.0164(7) -0.0020(6) 0.0052(6) 0.0004(6)
B6 0.0190(8) 0.0205(7) 0.0233(8) 0.0020(6) 0.0070(6) 0.0037(6)
B7 0.0187(8) 0.0218(8) 0.0272(8) 0.0025(6) 0.0098(6) 0.0015(6)
B8 0.0180(8) 0.0216(7) 0.0241(8) -0.0003(6) 0.0027(6) -0.0005(6)
B9 0.0193(8) 0.0223(8) 0.0189(8) 0.0002(6) 0.0011(6) 0.0017(6)
C10 0.0153(7) 0.0255(7) 0.0296(8) 0.0020(6) 0.0019(6) 0.0015(5)
O20 0.0369(7) 0.0196(5) 0.0410(7) -0.0039(5) 0.0202(6) 0.0013(5)
C20 0.0232(7) 0.0203(7) 0.0229(7) 0.0028(5) 0.0090(6) 0.0003(5)
O21 0.0322(7) 0.0372(7) 0.0230(6) 0.0104(5) 0.0093(5) 0.0021(5)
C21 0.0199(7) 0.0228(7) 0.0219(7) 0.0017(6) 0.0051(6) 0.0016(5)

loop_
_atom_type_symbol
_atom_type_description
_atom_type_scat_dispersion_real
_atom_type_scat_dispersion_imag
_atom_type_scat_source
C C 0.0033 0.0016 'International Tables Vol C Tables 4.2.6.8 and 6.1.1.4'
H H 0.0000 0.0000 'International Tables Vol C Tables 4.2.6.8 and 6.1.1.4'
B B 0.0013 0.0007 'International Tables Vol C Tables 4.2.6.8 and 6.1.1.4'
N N 0.0061 0.0033 'International Tables Vol C Tables 4.2.6.8 and 6.1.1.4'
O O 0.0106 0.0060 'International Tables Vol C Tables 4.2.6.8 and 6.1.1.4'
Fe Fe 0.3463 0.8444 'International Tables Vol C Tables 4.2.6.8 and 6.1.1.4'

loop_
_geom_angle_atom_site_label_1
_geom_angle_atom_site_label_2
_geom_angle_atom_site_label_3
_geom_angle
_geom_angle_site_symmetry_1
_geom_angle_site_symmetry_3
_geom_angle_publ_flag
C2 O1 C1 110.82(11) . . ?
C2 N1 Fe2 118.32(11) . . ?
C2 N1 H1 115.7(16) . . ?
Fe2 N1 H1 126.0(15) . . ?
O1 C1 B4 119.10(11) . . ?
O1 C1 B3 124.57(12) . . ?
B4 C1 B3 71.69(10) . . ?
O1 C1 B5 123.56(12) . . ?
B4 C1 B5 72.06(10) . . ?
B3 C1 B5 111.63(12) . . ?
O1 C1 Fe2 117.10(9) . . ?
B4 C1 Fe2 123.80(10) . . ?
B3 C1 Fe2 77.49(8) . . ?
B5 C1 Fe2 77.59(8) . . ?
C20 Fe2 C21 92.87(7) . . ?
C20 Fe2 C1 131.05(6) . . ?
C21 Fe2 C1 135.20(7) . . ?
C20 Fe2 N1 94.64(6) . . ?
C21 Fe2 N1 93.39(6) . . ?
C1 Fe2 N1 76.91(6) . . ?
C20 Fe2 B9 117.93(7) . . ?
C21 Fe2 B9 79.41(7) . . ?
C1 Fe2 B9 85.53(6) . . ?
N1 Fe2 B9 146.77(6) . . ?
C20 Fe2 B6 79.25(7) . . ?
C21 Fe2 B6 115.53(7) . . ?
C1 Fe2 B6 85.49(6) . . ?
N1 Fe2 B6 150.56(6) . . ?
B9 Fe2 B6 52.00(7) . . ?
C20 Fe2 B3 93.32(6) . . ?
C21 Fe2 B3 161.88(7) . . ?
C1 Fe2 B3 44.73(6) . . ?
N1 Fe2 B3 103.06(6) . . ?
B9 Fe2 B3 82.65(6) . . ?
B6 Fe2 B3 49.34(6) . . ?
C20 Fe2 B5 161.70(7) . . ?
C21 Fe2 B5 96.46(7) . . ?
C1 Fe2 B5 44.90(6) . . ?
N1 Fe2 B5 100.46(6) . . ?
B9 Fe2 B5 49.19(6) . . ?
B6 Fe2 B5 82.53(6) . . ?
B3 Fe2 B5 73.33(6) . . ?
N1 C2 O1 116.80(13) . . ?
N1 C2 C3 128.26(14) . . ?
O1 C2 C3 114.93(13) . . ?
C2 C3 H3A 109.5 . . ?
C2 C3 H3B 109.5 . . ?
H3A C3 H3B 109.5 . . ?
C2 C3 H3C 109.5 . . ?
H3A C3 H3C 109.5 . . ?
H3B C3 H3C 109.5 . . ?
C1 B3 B7 105.90(12) . . ?
C1 B3 B6 108.46(12) . . ?
B7 B3 B6 60.68(9) . . ?
C1 B3 B4 53.76(8) . . ?
B7 B3 B4 58.19(9) . . ?
B6 B3 B4 101.67(11) . . ?
C1 B3 Fe2 57.78(7) . . ?
B7 B3 Fe2 110.91(10) . . ?
B6 B3 Fe2 64.23(7) . . ?
B4 B3 Fe2 98.31(9) . . ?
C1 B3 H3 123.9 . . ?
B7 B3 H3 120.3 . . ?
B6 B3 H3 120.7 . . ?
B4 B3 H3 130.1 . . ?
Fe2 B3 H3 122.2 . . ?
C1 B4 B7 107.61(12) . . ?
C1 B4 B8 107.10(12) . . ?
B7 B4 B8 62.18(10) . . ?
C1 B4 B3 54.55(9) . . ?
B7 B4 B3 59.32(9) . . ?
B8 B4 B3 102.57(11) . . ?
C1 B4 B5 54.60(9) . . ?
B7 B4 B5 102.51(11) . . ?
B8 B4 B5 58.64(9) . . ?
B3 B4 B5 90.35(10) . . ?
C1 B4 H4 123.0 . . ?
B7 B4 H4 120.5 . . ?
B8 B4 H4 120.9 . . ?
B3 B4 H4 130.6 . . ?
B5 B4 H4 130.8 . . ?
C1 B5 B8 105.77(12) . . ?
C1 B5 B9 108.16(11) . . ?
B8 B5 B9 60.76(9) . . ?
C1 B5 B4 53.34(9) . . ?
B8 B5 B4 58.40(9) . . ?
B9 B5 B4 101.55(11) . . ?
C1 B5 Fe2 57.51(7) . . ?
B8 B5 Fe2 110.69(10) . . ?
B9 B5 Fe2 64.06(7) . . ?
B4 B5 Fe2 97.62(8) . . ?
C1 B5 H5 124.2 . . ?
B8 B5 H5 120.2 . . ?
B9 B5 H5 120.8 . . ?
B4 B5 H5 130.4 . . ?
Fe2 B5 H5 122.6 . . ?
C10 B6 B3 107.36(12) . . ?
C10 B6 B7 54.91(10) . . ?
B3 B6 B7 58.88(9) . . ?
C10 B6 B9 53.37(10) . . ?
B3 B6 B9 101.59(11) . . ?
B7 B6 B9 89.12(11) . . ?
C10 B6 Fe2 114.43(11) . . ?
B3 B6 Fe2 66.43(8) . . ?
B7 B6 Fe2 111.27(10) . . ?
B9 B6 Fe2 63.98(7) . . ?
C10 B6 H6 122.1 . . ?
B3 B6 H6 121.1 . . ?
B7 B6 H6 129.5 . . ?
B9 B6 H6 132.4 . . ?
Fe2 B6 H6 112.8 . . ?
C10 B7 B4 108.24(13) . . ?
C10 B7 B3 108.89(12) . . ?
B4 B7 B3 62.49(9) . . ?
C10 B7 B6 55.09(9) . . ?
B4 B7 B6 104.56(12) . . ?
B3 B7 B6 60.43(9) . . ?
C10 B7 B8 54.44(10) . . ?
B4 B7 B8 59.17(9) . . ?
B3 B7 B8 102.69(12) . . ?
B6 B7 B8 90.80(11) . . ?
C10 B7 H7 122.4 . . ?
B4 B7 H7 119.9 . . ?
B3 B7 H7 119.9 . . ?
B6 B7 H7 129.5 . . ?
B8 B7 H7 131.1 . . ?
C10 B8 B4 108.15(12) . . ?
C10 B8 B5 109.23(12) . . ?
B4 B8 B5 62.97(9) . . ?
C10 B8 B9 55.12(10) . . ?
B4 B8 B9 104.61(11) . . ?
B5 B8 B9 60.52(9) . . ?
C10 B8 B7 54.87(10) . . ?
B4 B8 B7 58.65(9) . . ?
B5 B8 B7 103.08(11) . . ?
B9 B8 B7 91.11(11) . . ?
C10 B8 H8 122.3 . . ?
B4 B8 H8 120.0 . . ?
B5 B8 H8 119.6 . . ?
B9 B8 H8 129.5 . . ?
B7 B8 H8 131.0 . . ?
C10 B9 B5 107.23(12) . . ?
C10 B9 B8 54.69(10) . . ?
B5 B9 B8 58.72(9) . . ?
C10 B9 B6 53.54(9) . . ?
B5 B9 B6 101.78(11) . . ?
B8 B9 B6 88.97(11) . . ?
C10 B9 Fe2 114.63(11) . . ?
B5 B9 Fe2 66.75(7) . . ?
B8 B9 Fe2 111.24(9) . . ?
B6 B9 Fe2 64.02(7) . . ?
C10 B9 H9 122.1 . . ?
B5 B9 H9 121.0 . . ?
B8 B9 H9 129.7 . . ?
B6 B9 H9 132.3 . . ?
Fe2 B9 H9 112.6 . . ?
B8 C10 B9 70.19(11) . . ?
B8 C10 B7 70.69(11) . . ?
B9 C10 B7 110.42(12) . . ?
B8 C10 B6 110.35(12) . . ?
B9 C10 B6 73.09(11) . . ?
B7 C10 B6 70.00(11) . . ?
B8 C10 H10 125.4 . . ?
B9 C10 H10 124.1 . . ?
B7 C10 H10 125.4 . . ?
B6 C10 H10 124.3 . . ?
O20 C20 Fe2 177.30(14) . . ?
O21 C21 Fe2 178.13(14) . . ?

loop_
_geom_bond_atom_site_label_1
_geom_bond_atom_site_label_2
_geom_bond_distance
_geom_bond_site_symmetry_2
_geom_bond_publ_flag
O1 C2 1.3334(17) . ?
O1 C1 1.4210(16) . ?
N1 C2 1.2790(19) . ?
N1 Fe2 1.9698(13) . ?
N1 H1 0.82(2) . ?
C1 B4 1.586(2) . ?
C1 B3 1.602(2) . ?
C1 B5 1.611(2) . ?
C1 Fe2 1.9254(13) . ?
Fe2 C20 1.7833(15) . ?
Fe2 C21 1.7913(16) . ?
Fe2 B9 2.1821(17) . ?
Fe2 B6 2.1830(18) . ?
Fe2 B3 2.2218(17) . ?
Fe2 B5 2.2294(16) . ?
C2 C3 1.486(2) . ?
C3 H3A 0.9800 . ?
C3 H3B 0.9800 . ?
C3 H3C 0.9800 . ?
B3 B7 1.810(2) . ?
B3 B6 1.839(2) . ?
B3 B4 1.867(2) . ?
B3 H3 1.1200 . ?
B4 B7 1.788(2) . ?
B4 B8 1.798(2) . ?
B4 B5 1.881(2) . ?
B4 H4 1.1200 . ?
B5 B8 1.803(2) . ?
B5 B9 1.836(2) . ?
B5 H5 1.1200 . ?
B6 C10 1.609(2) . ?
B6 B7 1.843(2) . ?
B6 B9 1.914(3) . ?
B6 H6 1.1200 . ?
B7 C10 1.605(2) . ?
B7 B8 1.852(3) . ?
B7 H7 1.1200 . ?
B8 C10 1.597(2) . ?
B8 B9 1.841(2) . ?
B8 H8 1.1200 . ?
B9 C10 1.605(2) . ?
B9 H9 1.1200 . ?
C10 H10 1.0699 . ?
O20 C20 1.1440(18) . ?
O21 C21 1.1389(19) . ?
